data_7106161
loop_
_publ_author_name
'Bo Xu'
'Xi Lin'
'Zhangzhen He'
'Zujin Lin'
'Rong Cao'

_publ_section_title
;
 A Unique 2D-3D Polycatenation Cobalt(II)-Based Molecule Magnet Showing
 Coexistence of Paramagnetism and Canted Antiferromagnetism
;
_journal_name_full Chem.Commun.
_journal_page_first 3766
_journal_paper_doi 10.1039/c0cc05567k
_journal_volume 47
_journal_year 2011
_chemical_formula_sum 'C68 H94 Co3 N8 O18'
_chemical_formula_weight 1488.30
_space_group_IT_number 15
_symmetry_cell_setting monoclinic
_symmetry_space_group_name_Hall '-C 2yc'
_symmetry_space_group_name_H-M 'C 1 2/c 1'
_atom_sites_solution_hydrogens geom
_atom_sites_solution_primary direct
_atom_sites_solution_secondary difmap
_audit_creation_method SHELXL-97
_cell_angle_alpha 90.00
_cell_angle_beta 90.199(6)
_cell_angle_gamma 90.00
_cell_formula_units_Z 4
_cell_length_a 23.085(6)
_cell_length_b 26.728(6)
_cell_length_c 11.639(3)
_cell_measurement_reflns_used 8868
_cell_measurement_temperature 298(2)
_cell_measurement_theta_max 27.4835
_cell_measurement_theta_min 3.0080
_cell_volume 7181(3)
_computing_cell_refinement 'CrystalClear (Rigaku/MSC Inc., 2005)'
_computing_data_collection 'CrystalClear (Rigaku/MSC Inc., 2005)'
_computing_data_reduction 'CrystalClear (Rigaku/MSC Inc., 2005)'
_computing_structure_refinement 'SHELXL-97 (Sheldrick, 1997)'
_computing_structure_solution 'SHELXS-97 (Sheldrick, 1990)'
_diffrn_ambient_temperature 298(2)
_diffrn_measured_fraction_theta_full 0.975
_diffrn_measured_fraction_theta_max 0.975
_diffrn_measurement_device_type Saturn
_diffrn_measurement_method CCD_Profile_fitting
_diffrn_radiation_monochromator graphite
_diffrn_radiation_source 'fine-focus sealed tube'
_diffrn_radiation_type MoK\a
_diffrn_radiation_wavelength 0.71073
_diffrn_reflns_av_R_equivalents 0.0336
_diffrn_reflns_av_sigmaI/netI 0.0378
_diffrn_reflns_limit_h_max 29
_diffrn_reflns_limit_h_min -29
_diffrn_reflns_limit_k_max 23
_diffrn_reflns_limit_k_min -34
_diffrn_reflns_limit_l_max 10
_diffrn_reflns_limit_l_min -15
_diffrn_reflns_number 22187
_diffrn_reflns_theta_full 27.49
_diffrn_reflns_theta_max 27.49
_diffrn_reflns_theta_min 2.45
_exptl_absorpt_coefficient_mu 0.758
_exptl_absorpt_correction_T_max 0.8948
_exptl_absorpt_correction_T_min 0.8631
_exptl_absorpt_correction_type multi-scan
_exptl_absorpt_process_details 'CrystalClear (Rigaku/MSC Inc., 2005)'
_exptl_crystal_colour red
_exptl_crystal_density_diffrn 1.377
_exptl_crystal_density_method 'not measured'
_exptl_crystal_description Prism
_exptl_crystal_F_000 3132
_exptl_crystal_size_max 0.20
_exptl_crystal_size_mid 0.18
_exptl_crystal_size_min 0.15
_refine_diff_density_max 0.470
_refine_diff_density_min -0.344
_refine_diff_density_rms 0.053
_refine_ls_extinction_method none
_refine_ls_goodness_of_fit_ref 1.069
_refine_ls_matrix_type full
_refine_ls_number_parameters 446
_refine_ls_number_reflns 8037
_refine_ls_number_restraints 0
_refine_ls_restrained_S_all 1.069
_refine_ls_R_factor_all 0.0523
_refine_ls_R_factor_gt 0.0414
_refine_ls_shift/su_max 0.000
_refine_ls_shift/su_mean 0.000
_refine_ls_structure_factor_coef Fsqd
_refine_ls_weighting_details 'calc w=1/[\s^2^(Fo^2^)+(0.0550P)^2^+3.8000P] where P=(Fo^2^+2Fc^2^)/3'
_refine_ls_weighting_scheme calc
_refine_ls_wR_factor_gt 0.1052
_refine_ls_wR_factor_ref 0.1130
_reflns_number_gt 6753
_reflns_number_total 8037
_reflns_threshold_expression >2sigma(I)
_cod_data_source_file c0cc05567k.txt
_cod_data_source_block x
_cod_depositor_comments
;
The following automatic conversions were performed:

'_exptl_absorpt_correction_type' value 'Multi-scan' changed to
'multi-scan' according to the built-in table from CIF Core dictionary
named 'cif_core.dic' version 2.4.1 from 2010-06-29.

Automatic conversion script
Id: cif_fix_values 1646 2011-03-28 12:23:43Z adriana 

The following automatic conversions were performed:

data name '_atom_site_symetry_multiplicity' was replaced with
'_atom_site_symmetry_multiplicity' as specified in the replacement
file 'data/replacement-values/replacement_tags.lst'.

Automatic conversion script
Id: cif_correct_tags 9268 2022-04-12 08:56:07Z antanas 
;
_cod_original_sg_symbol_H-M C2/c
_cod_database_code 7106161

loop_
_symmetry_equiv_pos_as_xyz
'x, y, z'
'-x, y, -z+1/2'
'x+1/2, y+1/2, z'
'-x+1/2, y+1/2, -z+1/2'
'-x, -y, -z'
'x, -y, z-1/2'
'-x+1/2, -y+1/2, -z'
'x+1/2, -y+1/2, z-1/2'

loop_
_atom_site_label
_atom_site_type_symbol
_atom_site_fract_x
_atom_site_fract_y
_atom_site_fract_z
_atom_site_U_iso_or_equiv
_atom_site_adp_type
_atom_site_occupancy
_atom_site_symmetry_multiplicity
_atom_site_calc_flag
_atom_site_refinement_flags
_atom_site_disorder_assembly
_atom_site_disorder_group
Co1 Co 0.239265(12) 0.196319(10) 0.23665(2) 0.02838(9) Uani 1 1 d . . .
Co2 Co 0.2500 0.2500 0.0000 0.02499(10) Uani 1 2 d S . .
O1 O 0.30575(6) 0.22964(5) 0.13424(11) 0.0298(3) Uani 1 1 d . . .
O1W O 0.24667(7) 0.25722(6) 0.35249(12) 0.0378(4) Uani 1 1 d . . .
H1W H 0.2194 0.2758 0.3282 0.057 Uiso 1 1 d R . .
H2W H 0.2813 0.2650 0.3356 0.057 Uiso 1 1 d R . .
O5 O 0.31360(6) 0.25851(5) -0.12637(12) 0.0291(3) Uani 1 1 d . . .
O3 O 0.23047(7) 0.14000(5) 0.12027(12) 0.0372(3) Uani 1 1 d . . .
O4 O 0.23967(6) 0.17580(5) -0.05187(12) 0.0320(3) Uani 1 1 d . . .
O2 O 0.35422(7) 0.27218(7) 0.26781(14) 0.0502(4) Uani 1 1 d . . .
O6 O 0.34971(8) 0.20515(7) -0.25337(14) 0.0469(4) Uani 1 1 d . . .
O7 O 0.38662(7) 0.04030(7) -0.14384(15) 0.0500(4) Uani 1 1 d . . .
H7 H 0.4042 0.0203 -0.0988 0.060 Uiso 1 1 d R . .
O8 O 0.33256(12) 0.05300(12) 0.00808(19) 0.1093(11) Uani 1 1 d . . .
N1 N 0.29949(8) 0.15294(7) 0.33577(15) 0.0331(4) Uani 1 1 d . . .
N2 N 0.16480(8) 0.16841(7) 0.32821(16) 0.0377(4) Uani 1 1 d . . .
N3 N 0.44285(7) 0.02226(7) 0.50373(15) 0.0344(4) Uani 1 1 d . . .
N4 N 0.01035(10) 0.05181(8) 0.4762(2) 0.0639(7) Uani 1 1 d . . .
C1 C 0.34853(9) 0.25754(8) 0.16786(19) 0.0332(4) Uani 1 1 d . . .
C2 C 0.22997(8) 0.13936(7) 0.01178(17) 0.0290(4) Uani 1 1 d . . .
C3 C 0.34705(8) 0.22140(8) -0.15426(17) 0.0307(4) Uani 1 1 d . . .
C4 C 0.34007(11) 0.05840(10) -0.0933(2) 0.0492(6) Uani 1 1 d . . .
C5 C 0.39252(9) 0.27294(8) 0.0781(2) 0.0372(5) Uani 1 1 d . . .
H5A H 0.4221 0.2929 0.1158 0.045 Uiso 1 1 calc R . .
H5B H 0.3731 0.2944 0.0229 0.045 Uiso 1 1 calc R . .
C6 C 0.38220(9) 0.19712(8) -0.05998(19) 0.0354(5) Uani 1 1 d . . .
H6A H 0.4054 0.1709 -0.0944 0.043 Uiso 1 1 calc R . .
H6B H 0.3555 0.1811 -0.0074 0.043 Uiso 1 1 calc R . .
C7 C 0.21306(11) 0.08929(8) -0.0404(2) 0.0425(5) Uani 1 1 d . A .
H7A H 0.1711 0.0879 -0.0431 0.051 Uiso 1 1 calc R . .
H7B H 0.2257 0.0633 0.0123 0.051 Uiso 1 1 calc R . .
C8 C 0.30049(11) 0.08574(9) -0.1732(2) 0.0453(6) Uani 1 1 d . A .
H8A H 0.3113 0.0774 -0.2513 0.054 Uiso 1 1 calc R . .
H8B H 0.3070 0.1213 -0.1632 0.054 Uiso 1 1 calc R . .
C9 C 0.42300(9) 0.23084(9) 0.0113(2) 0.0382(5) Uani 1 1 d . . .
C10 C 0.47014(11) 0.25335(11) -0.0694(3) 0.0570(7) Uani 1 1 d . . .
H10A H 0.4560 0.2550 -0.1479 0.068 Uiso 1 1 calc R . .
H10B H 0.4807 0.2868 -0.0446 0.068 Uiso 1 1 calc R . .
C11 C 0.52112(14) 0.21876(17) -0.0608(4) 0.0974(13) Uani 1 1 d . . .
H11A H 0.5173 0.1912 -0.1146 0.117 Uiso 1 1 calc R . .
H11B H 0.5569 0.2365 -0.0766 0.117 Uiso 1 1 calc R . .
C12 C 0.52026(15) 0.20023(19) 0.0600(4) 0.1048(15) Uani 1 1 d . . .
H12A H 0.5384 0.1676 0.0649 0.126 Uiso 1 1 calc R . .
H12B H 0.5411 0.2231 0.1099 0.126 Uiso 1 1 calc R . .
C13 C 0.45830(11) 0.19711(11) 0.0947(3) 0.0569(7) Uani 1 1 d . . .
H13A H 0.4537 0.2086 0.1732 0.068 Uiso 1 1 calc R . .
H13B H 0.4448 0.1628 0.0900 0.068 Uiso 1 1 calc R . .
C14 C 0.23536(11) 0.07558(8) -0.1595(2) 0.0412(5) Uani 1 1 d . . .
C15 C 0.22116(16) 0.01970(10) -0.1841(3) 0.0673(8) Uani 0.787(4) 1 d P A 1
H15A H 0.2522 -0.0017 -0.1566 0.081 Uiso 0.787(4) 1 calc PR A 1
H15B H 0.1854 0.0100 -0.1465 0.081 Uiso 0.787(4) 1 calc PR A 1
C16 C 0.2150(3) 0.01569(18) -0.3118(4) 0.0889(16) Uani 0.787(4) 1 d P A 1
H16A H 0.2497 0.0010 -0.3443 0.107 Uiso 0.787(4) 1 calc PR A 1
H16B H 0.1824 -0.0056 -0.3310 0.107 Uiso 0.787(4) 1 calc PR A 1
C17 C 0.2058(2) 0.06654(18) -0.3595(4) 0.0782(13) Uani 0.787(4) 1 d P A 1
H17A H 0.1699 0.0678 -0.4029 0.094 Uiso 0.787(4) 1 calc PR A 1
H17B H 0.2374 0.0755 -0.4101 0.094 Uiso 0.787(4) 1 calc PR A 1
C18 C 0.20329(13) 0.10237(11) -0.2579(2) 0.0576(7) Uani 0.787(4) 1 d P A 1
H18A H 0.1634 0.1091 -0.2369 0.069 Uiso 0.787(4) 1 calc PR A 1
H18B H 0.2222 0.1338 -0.2765 0.069 Uiso 0.787(4) 1 calc PR A 1
C15B C 0.22116(16) 0.01970(10) -0.1841(3) 0.0673(8) Uani 0.213(4) 1 d P A 2
H15C H 0.2546 0.0032 -0.2173 0.081 Uiso 0.213(4) 1 calc PR A 2
H15D H 0.2114 0.0027 -0.1131 0.081 Uiso 0.213(4) 1 calc PR A 2
C16B C 0.1744(10) 0.0176(7) -0.2605(17) 0.0889(16) Uani 0.213(4) 1 d P A 2
H16C H 0.1413 0.0022 -0.2236 0.107 Uiso 0.213(4) 1 calc PR A 2
H16D H 0.1846 -0.0022 -0.3273 0.107 Uiso 0.213(4) 1 calc PR A 2
C17B C 0.1600(8) 0.0686(7) -0.2954(14) 0.0782(13) Uani 0.213(4) 1 d P A 2
H17C H 0.1566 0.0701 -0.3784 0.094 Uiso 0.213(4) 1 calc PR A 2
H17D H 0.1230 0.0780 -0.2628 0.094 Uiso 0.213(4) 1 calc PR A 2
C18B C 0.20329(13) 0.10237(11) -0.2579(2) 0.0576(7) Uani 0.213(4) 1 d P A 2
H18C H 0.1860 0.1332 -0.2309 0.069 Uiso 0.213(4) 1 calc PR A 2
H18D H 0.2297 0.1101 -0.3200 0.069 Uiso 0.213(4) 1 calc PR A 2
C19 C 0.32322(11) 0.11123(9) 0.29438(19) 0.0429(5) Uani 1 1 d . . .
H19A H 0.3164 0.1031 0.2178 0.051 Uiso 1 1 calc R . .
C20 C 0.35716(11) 0.07969(9) 0.3589(2) 0.0453(6) Uani 1 1 d . . .
H20A H 0.3721 0.0507 0.3262 0.054 Uiso 1 1 calc R . .
C21 C 0.36919(9) 0.09102(8) 0.47334(18) 0.0337(4) Uani 1 1 d . . .
C22 C 0.34668(10) 0.13538(8) 0.51462(18) 0.0368(5) Uani 1 1 d . . .
H22A H 0.3546 0.1454 0.5896 0.044 Uiso 1 1 calc R . .
C23 C 0.31251(10) 0.16473(8) 0.44463(18) 0.0371(5) Uani 1 1 d . . .
H23A H 0.2977 0.1943 0.4746 0.045 Uiso 1 1 calc R . .
C24 C 0.40098(11) 0.05715(9) 0.55527(19) 0.0433(6) Uani 1 1 d . . .
H24A H 0.4214 0.0778 0.6106 0.052 Uiso 1 1 calc R . .
H24B H 0.3726 0.0377 0.5973 0.052 Uiso 1 1 calc R . .
C25 C 0.49275(10) 0.04888(8) 0.4552(2) 0.0389(5) Uani 1 1 d . . .
H25A H 0.5110 0.0689 0.5146 0.047 Uiso 1 1 calc R . .
H25B H 0.4796 0.0712 0.3948 0.047 Uiso 1 1 calc R . .
C26 C 0.46365(10) -0.01240(9) 0.59316(19) 0.0396(5) Uani 1 1 d . . .
H26A H 0.4311 -0.0307 0.6246 0.048 Uiso 1 1 calc R . .
H26B H 0.4814 0.0065 0.6550 0.048 Uiso 1 1 calc R . .
C27 C 0.15330(11) 0.17989(10) 0.4368(2) 0.0463(6) Uani 1 1 d . . .
H27A H 0.1775 0.2026 0.4740 0.056 Uiso 1 1 calc R . .
C28 C 0.10739(12) 0.16000(10) 0.4976(2) 0.0548(7) Uani 1 1 d . . .
H28A H 0.1012 0.1692 0.5736 0.066 Uiso 1 1 calc R . .
C29 C 0.07101(12) 0.12653(10) 0.4448(3) 0.0564(7) Uani 1 1 d . . .
C30 C 0.08196(14) 0.11494(13) 0.3327(3) 0.0741(10) Uani 1 1 d . . .
H30A H 0.0582 0.0926 0.2935 0.089 Uiso 1 1 calc R . .
C31 C 0.12874(13) 0.13667(12) 0.2776(3) 0.0638(8) Uani 1 1 d . . .
H31A H 0.1352 0.1286 0.2010 0.077 Uiso 1 1 calc R . .
C32 C 0.01959(15) 0.10394(11) 0.5072(3) 0.0819(12) Uani 1 1 d . . .
H32A H 0.0260 0.1063 0.5894 0.098 Uiso 1 1 calc R . .
H32B H -0.0150 0.1230 0.4887 0.098 Uiso 1 1 calc R . .
C33 C -0.04567(12) 0.03399(11) 0.5170(4) 0.0789(11) Uani 1 1 d . . .
H33A H -0.0763 0.0549 0.4860 0.095 Uiso 1 1 calc R . .
H33B H -0.0470 0.0362 0.6001 0.095 Uiso 1 1 calc R . .
C34 C 0.05532(12) 0.01955(12) 0.5197(3) 0.0720(9) Uani 1 1 d . . .
H34A H 0.0561 0.0214 0.6029 0.086 Uiso 1 1 calc R . .
H34B H 0.0925 0.0309 0.4915 0.086 Uiso 1 1 calc R . .

loop_
_atom_site_aniso_label
_atom_site_aniso_U_11
_atom_site_aniso_U_22
_atom_site_aniso_U_33
_atom_site_aniso_U_23
_atom_site_aniso_U_13
_atom_site_aniso_U_12
Co1 0.03437(15) 0.02768(16) 0.02308(16) 0.00157(10) 0.00022(11) 0.00188(10)
Co2 0.02814(18) 0.0256(2) 0.02122(19) 0.00039(14) 0.00075(14) 0.00156(14)
O1 0.0290(7) 0.0336(8) 0.0269(7) 0.0019(6) -0.0020(6) -0.0012(6)
O1W 0.0469(9) 0.0374(8) 0.0291(8) -0.0017(6) -0.0002(7) 0.0042(7)
O5 0.0304(7) 0.0301(7) 0.0268(7) 0.0015(5) 0.0033(6) 0.0048(5)
O3 0.0518(9) 0.0310(8) 0.0288(8) -0.0013(6) -0.0012(7) 0.0010(7)
O4 0.0392(7) 0.0280(7) 0.0288(7) -0.0022(6) 0.0005(6) 0.0005(6)
O2 0.0489(10) 0.0669(12) 0.0347(9) -0.0147(8) -0.0032(7) -0.0087(8)
O6 0.0542(10) 0.0537(10) 0.0327(9) -0.0120(7) 0.0024(7) 0.0154(8)
O7 0.0438(9) 0.0581(11) 0.0480(10) 0.0054(8) 0.0013(8) 0.0068(8)
O8 0.108(2) 0.180(3) 0.0401(12) 0.0120(15) 0.0073(12) 0.081(2)
N1 0.0388(9) 0.0333(10) 0.0272(9) 0.0022(7) -0.0011(7) 0.0066(7)
N2 0.0420(10) 0.0355(10) 0.0356(10) 0.0040(8) 0.0029(8) -0.0053(8)
N3 0.0360(9) 0.0376(10) 0.0295(9) 0.0033(7) -0.0031(7) 0.0099(7)
N4 0.0433(12) 0.0462(13) 0.103(2) 0.0031(12) 0.0273(12) -0.0094(10)
C1 0.0300(9) 0.0340(11) 0.0354(12) -0.0025(9) -0.0037(8) 0.0024(8)
C2 0.0307(9) 0.0269(10) 0.0294(10) -0.0035(8) -0.0007(8) 0.0044(8)
C3 0.0287(9) 0.0323(11) 0.0312(11) -0.0012(8) 0.0043(8) 0.0016(8)
C4 0.0530(14) 0.0545(16) 0.0401(14) -0.0074(11) 0.0003(11) 0.0101(12)
C5 0.0312(10) 0.0394(12) 0.0410(12) -0.0031(10) -0.0023(9) -0.0062(9)
C6 0.0343(10) 0.0355(12) 0.0365(12) 0.0000(9) 0.0018(9) 0.0083(8)
C7 0.0537(14) 0.0341(12) 0.0397(13) -0.0053(10) 0.0041(10) -0.0083(10)
C8 0.0562(14) 0.0436(14) 0.0363(13) -0.0033(10) 0.0030(11) 0.0112(11)
C9 0.0282(10) 0.0464(13) 0.0402(12) 0.0007(10) 0.0015(9) 0.0022(9)
C10 0.0364(12) 0.076(2) 0.0588(18) -0.0010(14) 0.0131(12) -0.0106(12)
C11 0.0440(17) 0.117(3) 0.131(4) -0.011(3) 0.031(2) 0.0063(18)
C12 0.0442(18) 0.148(4) 0.122(4) 0.021(3) -0.002(2) 0.033(2)
C13 0.0423(13) 0.075(2) 0.0537(17) -0.0016(13) -0.0101(12) 0.0181(12)
C14 0.0539(13) 0.0322(12) 0.0375(12) -0.0078(9) -0.0043(10) -0.0001(10)
C15 0.093(2) 0.0413(15) 0.067(2) -0.0239(14) 0.0025(17) -0.0081(15)
C16 0.118(4) 0.073(3) 0.075(3) -0.039(3) -0.011(3) -0.011(3)
C17 0.091(3) 0.090(3) 0.053(2) -0.020(2) -0.025(2) -0.003(3)
C18 0.0631(17) 0.0627(18) 0.0468(16) -0.0063(13) -0.0091(13) 0.0080(14)
C15B 0.093(2) 0.0413(15) 0.067(2) -0.0239(14) 0.0025(17) -0.0081(15)
C16B 0.118(4) 0.073(3) 0.075(3) -0.039(3) -0.011(3) -0.011(3)
C17B 0.091(3) 0.090(3) 0.053(2) -0.020(2) -0.025(2) -0.003(3)
C18B 0.0631(17) 0.0627(18) 0.0468(16) -0.0063(13) -0.0091(13) 0.0080(14)
C19 0.0568(14) 0.0436(13) 0.0282(11) -0.0049(9) -0.0080(10) 0.0161(11)
C20 0.0583(14) 0.0423(14) 0.0353(12) -0.0076(10) -0.0070(11) 0.0187(11)
C21 0.0341(10) 0.0385(12) 0.0286(11) 0.0008(9) -0.0018(8) 0.0070(9)
C22 0.0429(11) 0.0420(12) 0.0256(10) -0.0031(9) -0.0023(9) 0.0082(9)
C23 0.0468(12) 0.0345(12) 0.0300(11) -0.0015(9) -0.0014(9) 0.0096(9)
C24 0.0468(12) 0.0521(15) 0.0310(12) -0.0004(10) -0.0022(10) 0.0169(11)
C25 0.0409(11) 0.0352(12) 0.0404(13) 0.0072(9) -0.0072(10) 0.0055(9)
C26 0.0406(11) 0.0461(13) 0.0321(11) 0.0104(10) -0.0039(9) 0.0091(10)
C27 0.0504(13) 0.0493(14) 0.0392(13) -0.0013(11) 0.0084(11) -0.0106(11)
C28 0.0650(17) 0.0489(15) 0.0508(16) 0.0008(12) 0.0216(13) -0.0056(13)
C29 0.0564(15) 0.0405(14) 0.0726(19) -0.0010(13) 0.0264(14) -0.0086(12)
C30 0.0682(19) 0.079(2) 0.075(2) -0.0219(17) 0.0187(16) -0.0406(17)
C31 0.0605(17) 0.077(2) 0.0538(17) -0.0147(15) 0.0127(14) -0.0288(15)
C32 0.076(2) 0.0489(17) 0.121(3) -0.0079(18) 0.055(2) -0.0180(15)
C33 0.0436(15) 0.0538(18) 0.140(3) 0.0073(19) 0.0349(18) -0.0055(13)
C34 0.0430(15) 0.064(2) 0.109(3) 0.0074(18) 0.0167(16) -0.0164(13)

loop_
_atom_type_symbol
_atom_type_description
_atom_type_scat_dispersion_real
_atom_type_scat_dispersion_imag
_atom_type_scat_source
C C 0.0033 0.0016 'International Tables Vol C Tables 4.2.6.8 and 6.1.1.4'
H H 0.0000 0.0000 'International Tables Vol C Tables 4.2.6.8 and 6.1.1.4'
N N 0.0061 0.0033 'International Tables Vol C Tables 4.2.6.8 and 6.1.1.4'
O O 0.0106 0.0060 'International Tables Vol C Tables 4.2.6.8 and 6.1.1.4'
Co Co 0.3494 0.9721 'International Tables Vol C Tables 4.2.6.8 and 6.1.1.4'

loop_
_geom_angle_atom_site_label_1
_geom_angle_atom_site_label_2
_geom_angle_atom_site_label_3
_geom_angle
_geom_angle_site_symmetry_1
_geom_angle_site_symmetry_3
_geom_angle_publ_flag
O3 Co1 O1W 177.41(6) . . ?
O3 Co1 O1 90.41(6) . . ?
O1W Co1 O1 88.75(6) . . ?
O3 Co1 O5 87.86(6) . 7 ?
O1W Co1 O5 89.59(6) . 7 ?
O1 Co1 O5 80.79(5) . 7 ?
O3 Co1 N1 91.22(7) . . ?
O1W Co1 N1 91.28(7) . . ?
O1 Co1 N1 93.42(6) . . ?
O5 Co1 N1 174.13(6) 7 . ?
O3 Co1 N2 89.73(7) . . ?
O1W Co1 N2 90.80(7) . . ?
O1 Co1 N2 172.93(6) . . ?
O5 Co1 N2 92.15(6) 7 . ?
N1 Co1 N2 93.64(7) . . ?
O4 Co2 O4 180.00(2) 7 . ?
O4 Co2 O1 87.81(6) 7 . ?
O4 Co2 O1 92.19(6) . . ?
O4 Co2 O1 92.19(6) 7 7 ?
O4 Co2 O1 87.81(6) . 7 ?
O1 Co2 O1 180.00(9) . 7 ?
O4 Co2 O5 88.84(5) 7 7 ?
O4 Co2 O5 91.16(5) . 7 ?
O1 Co2 O5 83.01(6) . 7 ?
O1 Co2 O5 96.99(6) 7 7 ?
O4 Co2 O5 91.16(5) 7 . ?
O4 Co2 O5 88.84(5) . . ?
O1 Co2 O5 96.99(6) . . ?
O1 Co2 O5 83.01(6) 7 . ?
O5 Co2 O5 180.00(9) 7 . ?
C1 O1 Co2 122.78(13) . . ?
C1 O1 Co1 128.17(13) . . ?
Co2 O1 Co1 94.79(6) . . ?
Co1 O1W H1W 100.3 . . ?
Co1 O1W H2W 96.5 . . ?
H1W O1W H2W 118.6 . . ?
C3 O5 Co2 120.76(12) . . ?
C3 O5 Co1 128.24(13) . 7 ?
Co2 O5 Co1 94.74(6) . 7 ?
C2 O3 Co1 132.56(13) . . ?
C2 O4 Co2 126.32(13) . . ?
C4 O7 H7 110.1 . . ?
C19 N1 C23 116.60(19) . . ?
C19 N1 Co1 121.62(15) . . ?
C23 N1 Co1 121.67(14) . . ?
C31 N2 C27 116.3(2) . . ?
C31 N2 Co1 120.14(17) . . ?
C27 N2 Co1 123.51(16) . . ?
C25 N3 C24 111.52(18) . . ?
C25 N3 C26 108.79(17) . . ?
C24 N3 C26 108.86(17) . . ?
C34 N4 C32 112.4(3) . . ?
C34 N4 C33 109.2(2) . . ?
C32 N4 C33 111.2(2) . . ?
O2 C1 O1 123.0(2) . . ?
O2 C1 C5 119.6(2) . . ?
O1 C1 C5 117.34(18) . . ?
O4 C2 O3 125.69(19) . . ?
O4 C2 C7 119.87(18) . . ?
O3 C2 C7 114.38(18) . . ?
O6 C3 O5 122.26(19) . . ?
O6 C3 C6 119.99(18) . . ?
O5 C3 C6 117.73(17) . . ?
O8 C4 O7 121.0(3) . . ?
O8 C4 C8 125.5(2) . . ?
O7 C4 C8 113.6(2) . . ?
C1 C5 C9 117.26(18) . . ?
C1 C5 H5A 108.0 . . ?
C9 C5 H5A 108.0 . . ?
C1 C5 H5B 108.0 . . ?
C9 C5 H5B 108.0 . . ?
H5A C5 H5B 107.2 . . ?
C3 C6 C9 117.72(18) . . ?
C3 C6 H6A 107.9 . . ?
C9 C6 H6A 107.9 . . ?
C3 C6 H6B 107.9 . . ?
C9 C6 H6B 107.9 . . ?
H6A C6 H6B 107.2 . . ?
C2 C7 C14 119.17(19) . . ?
C2 C7 H7A 107.5 . . ?
C14 C7 H7A 107.5 . . ?
C2 C7 H7B 107.5 . . ?
C14 C7 H7B 107.5 . . ?
H7A C7 H7B 107.0 . . ?
C4 C8 C14 116.5(2) . . ?
C4 C8 H8A 108.2 . . ?
C14 C8 H8A 108.2 . . ?
C4 C8 H8B 108.2 . . ?
C14 C8 H8B 108.2 . . ?
H8A C8 H8B 107.3 . . ?
C5 C9 C6 114.78(17) . . ?
C5 C9 C13 110.4(2) . . ?
C6 C9 C13 108.3(2) . . ?
C5 C9 C10 110.1(2) . . ?
C6 C9 C10 109.1(2) . . ?
C13 C9 C10 103.5(2) . . ?
C11 C10 C9 105.7(3) . . ?
C11 C10 H10A 110.6 . . ?
C9 C10 H10A 110.6 . . ?
C11 C10 H10B 110.6 . . ?
C9 C10 H10B 110.6 . . ?
H10A C10 H10B 108.7 . . ?
C12 C11 C10 104.7(3) . . ?
C12 C11 H11A 110.8 . . ?
C10 C11 H11A 110.8 . . ?
C12 C11 H11B 110.8 . . ?
C10 C11 H11B 110.8 . . ?
H11A C11 H11B 108.9 . . ?
C13 C12 C11 106.9(3) . . ?
C13 C12 H12A 110.3 . . ?
C11 C12 H12A 110.3 . . ?
C13 C12 H12B 110.3 . . ?
C11 C12 H12B 110.3 . . ?
H12A C12 H12B 108.6 . . ?
C12 C13 C9 107.4(3) . . ?
C12 C13 H13A 110.2 . . ?
C9 C13 H13A 110.2 . . ?
C12 C13 H13B 110.2 . . ?
C9 C13 H13B 110.2 . . ?
H13A C13 H13B 108.5 . . ?
C7 C14 C8 112.7(2) . . ?
C7 C14 C18 113.7(2) . . ?
C8 C14 C18 108.0(2) . . ?
C7 C14 C15 109.0(2) . . ?
C8 C14 C15 110.9(2) . . ?
C18 C14 C15 102.1(2) . . ?
C16 C15 C14 105.7(3) . . ?
C16 C15 H15A 110.6 . . ?
C14 C15 H15A 110.6 . . ?
C16 C15 H15B 110.6 . . ?
C14 C15 H15B 110.6 . . ?
H15A C15 H15B 108.7 . . ?
C17 C16 C15 108.6(3) . . ?
C17 C16 H16A 110.0 . . ?
C15 C16 H16A 110.0 . . ?
C17 C16 H16B 110.0 . . ?
C15 C16 H16B 110.0 . . ?
H16A C16 H16B 108.4 . . ?
C16 C17 C18 107.0(3) . . ?
C16 C17 H17A 110.3 . . ?
C18 C17 H17A 110.3 . . ?
C16 C17 H17B 110.3 . . ?
C18 C17 H17B 110.3 . . ?
H17A C17 H17B 108.6 . . ?
C17 C18 C14 105.4(3) . . ?
C17 C18 H18A 110.7 . . ?
C14 C18 H18A 110.7 . . ?
C17 C18 H18B 110.7 . . ?
C14 C18 H18B 110.7 . . ?
H18A C18 H18B 108.8 . . ?
C17B C16B H16C 110.0 . . ?
C17B C16B H16D 110.0 . . ?
H16C C16B H16D 108.4 . . ?
C16B C17B H17C 109.5 . . ?
C16B C17B H17D 109.5 . . ?
H17C C17B H17D 108.1 . . ?
N1 C19 C20 123.4(2) . . ?
N1 C19 H19A 118.3 . . ?
C20 C19 H19A 118.3 . . ?
C19 C20 C21 120.1(2) . . ?
C19 C20 H20A 120.0 . . ?
C21 C20 H20A 120.0 . . ?
C22 C21 C20 116.4(2) . . ?
C22 C21 C24 118.64(19) . . ?
C20 C21 C24 124.8(2) . . ?
C23 C22 C21 119.9(2) . . ?
C23 C22 H22A 120.0 . . ?
C21 C22 H22A 120.0 . . ?
N1 C23 C22 123.5(2) . . ?
N1 C23 H23A 118.3 . . ?
C22 C23 H23A 118.3 . . ?
N3 C24 C21 116.25(18) . . ?
N3 C24 H24A 108.2 . . ?
C21 C24 H24A 108.2 . . ?
N3 C24 H24B 108.2 . . ?
C21 C24 H24B 108.2 . . ?
H24A C24 H24B 107.4 . . ?
N3 C25 C26 110.79(18) . 5_656 ?
N3 C25 H25A 109.5 . . ?
C26 C25 H25A 109.5 5_656 . ?
N3 C25 H25B 109.5 . . ?
C26 C25 H25B 109.5 5_656 . ?
H25A C25 H25B 108.1 . . ?
N3 C26 C25 111.00(18) . 5_656 ?
N3 C26 H26A 109.4 . . ?
C25 C26 H26A 109.4 5_656 . ?
N3 C26 H26B 109.4 . . ?
C25 C26 H26B 109.4 5_656 . ?
H26A C26 H26B 108.0 . . ?
N2 C27 C28 123.6(2) . . ?
N2 C27 H27A 118.2 . . ?
C28 C27 H27A 118.2 . . ?
C29 C28 C27 119.4(3) . . ?
C29 C28 H28A 120.3 . . ?
C27 C28 H28A 120.3 . . ?
C30 C29 C28 117.4(2) . . ?
C30 C29 C32 120.9(3) . . ?
C28 C29 C32 121.6(3) . . ?
C29 C30 C31 119.6(3) . . ?
C29 C30 H30A 120.2 . . ?
C31 C30 H30A 120.2 . . ?
N2 C31 C30 123.6(3) . . ?
N2 C31 H31A 118.2 . . ?
C30 C31 H31A 118.2 . . ?
N4 C32 C29 112.1(2) . . ?
N4 C32 H32A 109.2 . . ?
C29 C32 H32A 109.2 . . ?
N4 C32 H32B 109.2 . . ?
C29 C32 H32B 109.2 . . ?
H32A C32 H32B 107.9 . . ?
N4 C33 C34 110.3(2) . 5_556 ?
N4 C33 H33A 109.6 . . ?
C34 C33 H33A 109.6 5_556 . ?
N4 C33 H33B 109.6 . . ?
C34 C33 H33B 109.6 5_556 . ?
H33A C33 H33B 108.1 . . ?
N4 C34 C33 111.3(3) . 5_556 ?
N4 C34 H34A 109.4 . . ?
C33 C34 H34A 109.4 5_556 . ?
N4 C34 H34B 109.4 . . ?
C33 C34 H34B 109.4 5_556 . ?
H34A C34 H34B 108.0 . . ?

loop_
_geom_bond_atom_site_label_1
_geom_bond_atom_site_label_2
_geom_bond_distance
_geom_bond_site_symmetry_2
_geom_bond_publ_flag
Co1 O3 2.0347(15) . ?
Co1 O1W 2.1202(15) . ?
Co1 O1 2.1407(14) . ?
Co1 O5 2.1409(14) 7 ?
Co1 N1 2.1440(18) . ?
Co1 N2 2.1586(18) . ?
Co2 O4 2.0865(14) 7 ?
Co2 O4 2.0865(14) . ?
Co2 O1 2.0928(14) . ?
Co2 O1 2.0928(14) 7 ?
Co2 O5 2.0943(13) 7 ?
Co2 O5 2.0943(13) . ?
O1 C1 1.297(2) . ?
O1W H1W 0.8498 . ?
O1W H2W 0.8499 . ?
O5 C3 1.299(2) . ?
O5 Co1 2.1409(14) 7 ?
O3 C2 1.263(2) . ?
O4 C2 1.245(2) . ?
O2 C1 1.234(3) . ?
O6 C3 1.234(2) . ?
O7 C4 1.319(3) . ?
O7 H7 0.8500 . ?
O8 C4 1.202(3) . ?
N1 C19 1.333(3) . ?
N1 C23 1.339(3) . ?
N2 C31 1.325(3) . ?
N2 C27 1.328(3) . ?
N3 C25 1.468(3) . ?
N3 C24 1.472(3) . ?
N3 C26 1.473(3) . ?
N4 C34 1.440(4) . ?
N4 C32 1.455(4) . ?
N4 C33 1.459(3) . ?
C1 C5 1.517(3) . ?
C2 C7 1.520(3) . ?
C3 C6 1.509(3) . ?
C4 C8 1.492(3) . ?
C5 C9 1.539(3) . ?
C5 H5A 0.9700 . ?
C5 H5B 0.9700 . ?
C6 C9 1.543(3) . ?
C6 H6A 0.9700 . ?
C6 H6B 0.9700 . ?
C7 C14 1.525(3) . ?
C7 H7A 0.9700 . ?
C7 H7B 0.9700 . ?
C8 C14 1.537(3) . ?
C8 H8A 0.9700 . ?
C8 H8B 0.9700 . ?
C9 C13 1.554(3) . ?
C9 C10 1.560(3) . ?
C10 C11 1.500(4) . ?
C10 H10A 0.9700 . ?
C10 H10B 0.9700 . ?
C11 C12 1.491(6) . ?
C11 H11A 0.9700 . ?
C11 H11B 0.9700 . ?
C12 C13 1.490(4) . ?
C12 H12A 0.9700 . ?
C12 H12B 0.9700 . ?
C13 H13A 0.9700 . ?
C13 H13B 0.9700 . ?
C14 C18 1.539(4) . ?
C14 C15 1.555(3) . ?
C15 C16 1.497(5) . ?
C15 H15A 0.9700 . ?
C15 H15B 0.9700 . ?
C16 C17 1.483(6) . ?
C16 H16A 0.9700 . ?
C16 H16B 0.9700 . ?
C17 C18 1.522(5) . ?
C17 H17A 0.9700 . ?
C17 H17B 0.9700 . ?
C18 H18A 0.9700 . ?
C18 H18B 0.9700 . ?
C16B C17B 1.46(2) . ?
C16B H16C 0.9700 . ?
C16B H16D 0.9700 . ?
C17B H17C 0.9700 . ?
C17B H17D 0.9700 . ?
C19 C20 1.373(3) . ?
C19 H19A 0.9300 . ?
C20 C21 1.392(3) . ?
C20 H20A 0.9300 . ?
C21 C22 1.382(3) . ?
C21 C24 1.504(3) . ?
C22 C23 1.377(3) . ?
C22 H22A 0.9300 . ?
C23 H23A 0.9300 . ?
C24 H24A 0.9700 . ?
C24 H24B 0.9700 . ?
C25 C26 1.512(3) 5_656 ?
C25 H25A 0.9700 . ?
C25 H25B 0.9700 . ?
C26 C25 1.512(3) 5_656 ?
C26 H26A 0.9700 . ?
C26 H26B 0.9700 . ?
C27 C28 1.383(3) . ?
C27 H27A 0.9300 . ?
C28 C29 1.371(4) . ?
C28 H28A 0.9300 . ?
C29 C30 1.366(4) . ?
C29 C32 1.519(3) . ?
C30 C31 1.385(4) . ?
C30 H30A 0.9300 . ?
C31 H31A 0.9300 . ?
C32 H32A 0.9700 . ?
C32 H32B 0.9700 . ?
C33 C34 1.510(4) 5_556 ?
C33 H33A 0.9700 . ?
C33 H33B 0.9700 . ?
C34 C33 1.510(4) 5_556 ?
C34 H34A 0.9700 . ?
C34 H34B 0.9700 . ?

loop_
_geom_hbond_atom_site_label_D
_geom_hbond_atom_site_label_H
_geom_hbond_atom_site_label_A
_geom_hbond_distance_DH
_geom_hbond_distance_HA
_geom_hbond_distance_DA
_geom_hbond_angle_DHA
_geom_hbond_site_symmetry_A
O1W H1W O6 0.85 1.88 2.697(2) 159.5 7
O1W H2W O2 0.85 1.87 2.704(2) 166.2 .
O7 H7 N3 0.85 1.87 2.723(3) 178.3 6

loop_
_geom_torsion_atom_site_label_1
_geom_torsion_atom_site_label_2
_geom_torsion_atom_site_label_3
_geom_torsion_atom_site_label_4
_geom_torsion
_geom_torsion_site_symmetry_1
_geom_torsion_site_symmetry_2
_geom_torsion_site_symmetry_3
_geom_torsion_site_symmetry_4
_geom_torsion_publ_flag
O4 Co2 O1 C1 -33.65(15) 7 . . . ?
O4 Co2 O1 C1 146.35(15) . . . . ?
O1 Co2 O1 C1 105(100) 7 . . . ?
O5 Co2 O1 C1 -122.75(15) 7 . . . ?
O5 Co2 O1 C1 57.25(15) . . . . ?
O4 Co2 O1 Co1 108.69(6) 7 . . . ?
O4 Co2 O1 Co1 -71.31(6) . . . . ?
O1 Co2 O1 Co1 -113(100) 7 . . . ?
O5 Co2 O1 Co1 19.59(5) 7 . . . ?
O5 Co2 O1 Co1 -160.41(5) . . . . ?
O3 Co1 O1 C1 -152.28(16) . . . . ?
O1W Co1 O1 C1 30.17(17) . . . . ?
O5 Co1 O1 C1 119.95(17) 7 . . . ?
N1 Co1 O1 C1 -61.04(17) . . . . ?
N2 Co1 O1 C1 116.6(5) . . . . ?
O3 Co1 O1 Co2 68.52(6) . . . . ?
O1W Co1 O1 Co2 -109.04(6) . . . . ?
O5 Co1 O1 Co2 -19.25(5) 7 . . . ?
N1 Co1 O1 Co2 159.76(6) . . . . ?
N2 Co1 O1 Co2 -22.6(5) . . . . ?
O4 Co2 O5 C3 146.97(15) 7 . . . ?
O4 Co2 O5 C3 -33.03(15) . . . . ?
O1 Co2 O5 C3 59.04(15) . . . . ?
O1 Co2 O5 C3 -120.96(15) 7 . . . ?
O5 Co2 O5 C3 -100.29(13) 7 . . . ?
O4 Co2 O5 Co1 -72.48(6) 7 . . 7 ?
O4 Co2 O5 Co1 107.52(6) . . . 7 ?
O1 Co2 O5 Co1 -160.42(5) . . . 7 ?
O1 Co2 O5 Co1 19.58(5) 7 . . 7 ?
O5 Co2 O5 Co1 40.25(7) 7 . . 7 ?
O1W Co1 O3 C2 29.6(15) . . . . ?
O1 Co1 O3 C2 -41.49(19) . . . . ?
O5 Co1 O3 C2 39.27(19) 7 . . . ?
N1 Co1 O3 C2 -134.93(19) . . . . ?
N2 Co1 O3 C2 131.44(19) . . . . ?
O4 Co2 O4 C2 -118(53) 7 . . . ?
O1 Co2 O4 C2 46.02(16) . . . . ?
O1 Co2 O4 C2 -133.98(16) 7 . . . ?
O5 Co2 O4 C2 -37.03(16) 7 . . . ?
O5 Co2 O4 C2 142.97(16) . . . . ?
O3 Co1 N1 C19 12.76(19) . . . . ?
O1W Co1 N1 C19 -166.55(18) . . . . ?
O1 Co1 N1 C19 -77.72(18) . . . . ?
O5 Co1 N1 C19 -68.1(7) 7 . . . ?
N2 Co1 N1 C19 102.57(19) . . . . ?
O3 Co1 N1 C23 -163.20(17) . . . . ?
O1W Co1 N1 C23 17.49(17) . . . . ?
O1 Co1 N1 C23 106.32(17) . . . . ?
O5 Co1 N1 C23 115.9(6) 7 . . . ?
N2 Co1 N1 C23 -73.39(18) . . . . ?
O3 Co1 N2 C31 -16.8(2) . . . . ?
O1W Co1 N2 C31 160.7(2) . . . . ?
O1 Co1 N2 C31 74.4(6) . . . . ?
O5 Co1 N2 C31 71.1(2) 7 . . . ?
N1 Co1 N2 C31 -108.0(2) . . . . ?
O3 Co1 N2 C27 160.7(2) . . . . ?
O1W Co1 N2 C27 -21.8(2) . . . . ?
O1 Co1 N2 C27 -108.1(5) . . . . ?
O5 Co1 N2 C27 -111.4(2) 7 . . . ?
N1 Co1 N2 C27 69.5(2) . . . . ?
Co2 O1 C1 O2 123.5(2) . . . . ?
Co1 O1 C1 O2 -5.7(3) . . . . ?
Co2 O1 C1 C5 -55.6(2) . . . . ?
Co1 O1 C1 C5 175.16(13) . . . . ?
Co2 O4 C2 O3 -7.7(3) . . . . ?
Co2 O4 C2 C7 169.25(14) . . . . ?
Co1 O3 C2 O4 5.9(3) . . . . ?
Co1 O3 C2 C7 -171.16(15) . . . . ?
Co2 O5 C3 O6 121.75(19) . . . . ?
Co1 O5 C3 O6 -4.5(3) 7 . . . ?
Co2 O5 C3 C6 -56.6(2) . . . . ?
Co1 O5 C3 C6 177.15(13) 7 . . . ?
O2 C1 C5 C9 124.2(2) . . . . ?
O1 C1 C5 C9 -56.6(3) . . . . ?
O6 C3 C6 C9 125.3(2) . . . . ?
O5 C3 C6 C9 -56.3(3) . . . . ?
O4 C2 C7 C14 29.7(3) . . . . ?
O3 C2 C7 C14 -153.1(2) . . . . ?
O8 C4 C8 C14 -43.8(4) . . . . ?
O7 C4 C8 C14 137.2(2) . . . . ?
C1 C5 C9 C6 61.2(3) . . . . ?
C1 C5 C9 C13 -61.6(3) . . . . ?
C1 C5 C9 C10 -175.3(2) . . . . ?
C3 C6 C9 C5 61.2(3) . . . . ?
C3 C6 C9 C13 -174.98(18) . . . . ?
C3 C6 C9 C10 -62.9(2) . . . . ?
C5 C9 C10 C11 139.2(3) . . . . ?
C6 C9 C10 C11 -94.0(3) . . . . ?
C13 C9 C10 C11 21.2(3) . . . . ?
C9 C10 C11 C12 -33.5(4) . . . . ?
C10 C11 C12 C13 33.1(5) . . . . ?
C11 C12 C13 C9 -19.5(4) . . . . ?
C5 C9 C13 C12 -118.9(3) . . . . ?
C6 C9 C13 C12 114.6(3) . . . . ?
C10 C9 C13 C12 -1.2(3) . . . . ?
C2 C7 C14 C8 46.8(3) . . . . ?
C2 C7 C14 C18 -76.5(3) . . . . ?
C2 C7 C14 C15 170.3(2) . . . . ?
C4 C8 C14 C7 60.0(3) . . . . ?
C4 C8 C14 C18 -173.5(2) . . . . ?
C4 C8 C14 C15 -62.5(3) . . . . ?
C7 C14 C15 C16 151.6(3) . . . . ?
C8 C14 C15 C16 -83.8(4) . . . . ?
C18 C14 C15 C16 31.1(4) . . . . ?
C14 C15 C16 C17 -18.0(5) . . . . ?
C15 C16 C17 C18 -2.8(6) . . . . ?
C16 C17 C18 C14 22.7(5) . . . . ?
C7 C14 C18 C17 -149.9(3) . . . . ?
C8 C14 C18 C17 84.3(3) . . . . ?
C15 C14 C18 C17 -32.7(3) . . . . ?
C23 N1 C19 C20 3.1(4) . . . . ?
Co1 N1 C19 C20 -173.0(2) . . . . ?
N1 C19 C20 C21 -1.1(4) . . . . ?
C19 C20 C21 C22 -1.7(4) . . . . ?
C19 C20 C21 C24 174.0(2) . . . . ?
C20 C21 C22 C23 2.4(3) . . . . ?
C24 C21 C22 C23 -173.6(2) . . . . ?
C19 N1 C23 C22 -2.4(3) . . . . ?
Co1 N1 C23 C22 173.76(18) . . . . ?
C21 C22 C23 N1 -0.4(4) . . . . ?
C25 N3 C24 C21 67.8(3) . . . . ?
C26 N3 C24 C21 -172.2(2) . . . . ?
C22 C21 C24 N3 -156.4(2) . . . . ?
C20 C21 C24 N3 27.9(3) . . . . ?
C24 N3 C25 C26 177.81(18) . . . 5_656 ?
C26 N3 C25 C26 57.7(3) . . . 5_656 ?
C25 N3 C26 C25 -57.8(3) . . . 5_656 ?
C24 N3 C26 C25 -179.6(2) . . . 5_656 ?
C31 N2 C27 C28 1.2(4) . . . . ?
Co1 N2 C27 C28 -176.4(2) . . . . ?
N2 C27 C28 C29 -0.1(4) . . . . ?
C27 C28 C29 C30 -0.8(5) . . . . ?
C27 C28 C29 C32 -179.4(3) . . . . ?
C28 C29 C30 C31 0.5(5) . . . . ?
C32 C29 C30 C31 179.1(3) . . . . ?
C27 N2 C31 C30 -1.5(5) . . . . ?
Co1 N2 C31 C30 176.2(3) . . . . ?
C29 C30 C31 N2 0.7(6) . . . . ?
C34 N4 C32 C29 69.4(4) . . . . ?
C33 N4 C32 C29 -167.8(3) . . . . ?
C30 C29 C32 N4 38.7(5) . . . . ?
C28 C29 C32 N4 -142.7(3) . . . . ?
C34 N4 C33 C34 -57.4(4) . . . 5_556 ?
C32 N4 C33 C34 178.0(3) . . . 5_556 ?
C32 N4 C34 C33 -178.1(3) . . . 5_556 ?
C33 N4 C34 C33 58.0(4) . . . 5_556 ?
